data_4343817
loop_
_publ_author_name
'Brynestad, J.'
'Yakel, H.L.jr.'

_publ_section_title
;
 Preparation and structure of anhydrous zinc chloride
;
_journal_name_full 'Inorganic Chemistry'
_journal_page_first 1376
_journal_page_last 1377
_journal_volume 17
_journal_year 1978
_chemical_formula_sum 'Cl2 Zn'
_chemical_name_systematic 'Zn Cl2'
_space_group_IT_number 33
_symmetry_space_group_name_Hall 'P 2c -2n'
_symmetry_space_group_name_H-M 'P n a 21'
_cell_angle_alpha 90
_cell_angle_beta 90
_cell_angle_gamma 90
_cell_formula_units_Z 4
_cell_length_a 6.443
_cell_length_b 7.693
_cell_length_c 6.125
_cell_volume 303.592
_citation_journal_id_ASTM INOCAJ
_cod_data_source_file Brynestad_INOCAJ_1978_369.cif
_cod_data_source_block Cl2Zn1
_cod_original_cell_volume 303.5917
_cod_original_formula_sum 'Cl2 Zn1'
_cod_database_code 4343817

loop_
_symmetry_equiv_pos_as_xyz
x,y,z
-x,-y,z+1/2
-x+1/2,y+1/2,z+1/2
x+1/2,-y+1/2,z

loop_
_atom_site_label
_atom_site_type_symbol
_atom_site_fract_x
_atom_site_fract_y
_atom_site_fract_z
_atom_site_occupancy
_atom_site_U_iso_or_equiv
Cl2 Cl-1 0.0833 0.625 0 1 0.0
Zn1 Zn+2 0.0833 0.125 0.375 1 0.0
Cl1 Cl-1 0.0833 0.125 0 1 0.0
